data_8104667
loop_
_publ_author_name
'Alexander, Orbett T.'
'Alberto, Roger'
'Roodt, Andreas'

_publ_section_title
;
 The crystal structure of cis-diaqua-bis
 (N-butyl-N-(pyridin-2-yl)pyridin-2-amine-\k 2 N,N&#x2032;)cobalt(II)]
 dichloride trihydrate, C28H44Cl2N6O5Co
;
_journal_issue 5
_journal_name_full 'Zeitschrift f\"ur Kristallographie - New Crystal Structures'
_journal_page_first 1065
_journal_page_last 1068
_journal_paper_doi 10.1515/ncrs-2021-0221
_journal_volume 236
_journal_year 2021
_chemical_formula_moiety 'C28 H38 Co N6 O2, 3(H2 O), 2(Cl)'
_chemical_formula_sum 'C28 H44 Cl2 Co N6 O5'
_chemical_formula_weight 674.52
_space_group_crystal_system triclinic
_space_group_IT_number 2
_space_group_name_Hall '-P 1'
_space_group_name_H-M_alt 'P -1'
_atom_sites_solution_hydrogens mixed
_cell_angle_alpha 100.30(9)
_cell_angle_beta 103.18(9)
_cell_angle_gamma 106.77(6)
_cell_formula_units_Z 2
_cell_length_a 11.201(2)
_cell_length_b 12.699(3)
_cell_length_c 12.800(4)
_cell_measurement_reflns_used 9858
_cell_measurement_temperature 100.0
_cell_measurement_theta_max 28.32
_cell_measurement_theta_min 2.82
_cell_volume 1637.9(15)
_computing_cell_refinement 'SAINT V8.38A (Bruker, 2018)'
_computing_data_reduction 'SAINT V8.38A (Bruker, 2018)'
_computing_molecular_graphics 'Olex2 1.3 (Dolomanov et al., 2009)'
_computing_publication_material 'Olex2 1.3 (Dolomanov et al., 2009)'
_computing_structure_refinement 'SHELXL 2017/1 (Sheldrick, 2015)'
_computing_structure_solution 'SHELXT 2014/5 (Sheldrick, 2014)'
_diffrn_ambient_temperature 100.0
_diffrn_measured_fraction_theta_full 0.995
_diffrn_measured_fraction_theta_max 0.959
_diffrn_measurement_device_type 'Bruker APEX-II CCD'
_diffrn_measurement_method '\f and \w scans'
_diffrn_radiation_type MoK\a
_diffrn_radiation_wavelength 0.71076
_diffrn_reflns_av_R_equivalents 0.0485
_diffrn_reflns_av_unetI/netI 0.0499
_diffrn_reflns_Laue_measured_fraction_full 0.995
_diffrn_reflns_Laue_measured_fraction_max 0.959
_diffrn_reflns_limit_h_max 14
_diffrn_reflns_limit_h_min -14
_diffrn_reflns_limit_k_max 17
_diffrn_reflns_limit_k_min -17
_diffrn_reflns_limit_l_max 16
_diffrn_reflns_limit_l_min -16
_diffrn_reflns_number 26921
_diffrn_reflns_point_group_measured_fraction_full 0.995
_diffrn_reflns_point_group_measured_fraction_max 0.959
_diffrn_reflns_theta_full 25.243
_diffrn_reflns_theta_max 28.611
_diffrn_reflns_theta_min 2.647
_diffrn_source_current 20.0
_diffrn_source_power 1.0
_diffrn_source_voltage 50.0
_diffrn_standards_number 0
_exptl_absorpt_coefficient_mu 0.732
_exptl_absorpt_correction_T_max 0.7457
_exptl_absorpt_correction_T_min 0.6653
_exptl_absorpt_correction_type none
_exptl_absorpt_process_details
;
SADABS-2016/2 (Bruker,2016/2) was used for absorption correction.
wR2(int) was 0.0769 before and 0.0642 after correction.
The Ratio of minimum to maximum transmission is 0.8922.
The \l/2 correction factor is Not present.
;
_exptl_crystal_colour colourless
_exptl_crystal_colour_primary colourless
_exptl_crystal_density_diffrn 1.368
_exptl_crystal_description Cuboid
_exptl_crystal_F_000 710
_exptl_crystal_size_max 0.27
_exptl_crystal_size_mid 0.218
_exptl_crystal_size_min 0.162
_refine_diff_density_max 0.448
_refine_diff_density_min -0.415
_refine_diff_density_rms 0.061
_refine_ls_extinction_coef .
_refine_ls_extinction_method none
_refine_ls_goodness_of_fit_ref 1.038
_refine_ls_hydrogen_treatment mixed
_refine_ls_matrix_type full
_refine_ls_number_parameters 421
_refine_ls_number_reflns 8038
_refine_ls_number_restraints 0
_refine_ls_restrained_S_all 1.038
_refine_ls_R_factor_all 0.0479
_refine_ls_R_factor_gt 0.0372
_refine_ls_shift/su_max 0.001
_refine_ls_shift/su_mean 0.000
_refine_ls_structure_factor_coef Fsqd
_refine_ls_weighting_details 'w=1/[\s^2^(Fo^2^)+(0.0234P)^2^+1.1441P] where P=(Fo^2^+2Fc^2^)/3'
_refine_ls_weighting_scheme calc
_refine_ls_wR_factor_gt 0.0846
_refine_ls_wR_factor_ref 0.0890
_reflns_Friedel_coverage 0.000
_reflns_Friedel_fraction_full .
_reflns_Friedel_fraction_max .
_reflns_number_gt 6746
_reflns_number_total 8038
_reflns_threshold_expression 'I > 2\s(I)'
_cod_data_source_file suppl_j_ncrs-2021-0221_suppl.cif
_cod_data_source_block q1_20oot20_0m
_cod_original_cell_volume 1637.9(12)
_cod_database_code 8104667
_shelx_space_group_comment
;
The symmetry employed for this shelxl refinement is uniquely defined
by the following loop, which should always be used as a source of
symmetry information in preference to the above space-group names.
They are only intended as comments.
;
_shelx_estimated_absorpt_t_max 0.891
_shelx_estimated_absorpt_t_min 0.827
_olex2_refinement_description
;
1. Fixed Uiso
 At 1.2 times of:
  All C(H) groups, All C(H,H) groups
 At 1.5 times of:
  All C(H,H,H) groups
2.a Secondary CH2 refined with riding coordinates:
 C11(H11A,H11B), C25(H25A,H25B), C12(H12A,H12B), C26(H26A,H26B), C27(H27A,
 H27B), C13(H13A,H13B)
2.b Aromatic/amide H refined with riding coordinates:
 C16(H16), C9(H9), C7(H7), C8(H8), C1(H1), C17(H17), C24(H24), C15(H15),
 C23(H23), C21(H21), C10(H10), C18(H18), C3(H3), C4(H4), C22(H22), C2(H2)
2.c Idealised Me refined as rotating group:
 C28(H28A,H28B,H28C), C14(H14A,H14B,H14C)
;

loop_
_space_group_symop_operation_xyz
'x, y, z'
'-x, -y, -z'

loop_
_atom_site_label
_atom_site_type_symbol
_atom_site_fract_x
_atom_site_fract_y
_atom_site_fract_z
_atom_site_U_iso_or_equiv
_atom_site_adp_type
_atom_site_occupancy
_atom_site_site_symmetry_order
_atom_site_calc_flag
_atom_site_refinement_flags_posn
_atom_site_refinement_flags_adp
_atom_site_refinement_flags_occupancy
_atom_site_disorder_assembly
_atom_site_disorder_group
C1 C 0.44687(18) 0.21909(17) 0.34586(16) 0.0219(4) Uani 1 1 d . . . . .
H1 H 0.437968 0.291082 0.344727 0.026 Uiso 1 1 calc R U . . .
C2 C 0.36548(19) 0.14787(18) 0.38800(17) 0.0277(4) Uani 1 1 d . . . . .
H2 H 0.303145 0.170000 0.417329 0.033 Uiso 1 1 calc R U . . .
C3 C 0.37728(19) 0.04307(18) 0.38632(17) 0.0277(4) Uani 1 1 d . . . . .
H3 H 0.322273 -0.009110 0.414668 0.033 Uiso 1 1 calc R U . . .
C4 C 0.46914(19) 0.01331(17) 0.34342(16) 0.0232(4) Uani 1 1 d . . . . .
H4 H 0.476677 -0.059649 0.341019 0.028 Uiso 1 1 calc R U . . .
C5 C 0.55030(17) 0.09108(15) 0.30388(14) 0.0176(3) Uani 1 1 d . . . . .
C6 C 0.65536(16) 0.07428(15) 0.15508(15) 0.0169(3) Uani 1 1 d . . . . .
C7 C 0.65246(17) -0.01831(15) 0.07429(15) 0.0191(4) Uani 1 1 d . . . . .
H7 H 0.640584 -0.090435 0.089785 0.023 Uiso 1 1 calc R U . . .
C8 C 0.66678(17) -0.00493(16) -0.02730(15) 0.0208(4) Uani 1 1 d . . . . .
H8 H 0.664981 -0.067276 -0.081922 0.025 Uiso 1 1 calc R U . . .
C9 C 0.68366(17) 0.09999(16) -0.04821(15) 0.0200(4) Uani 1 1 d . . . . .
H9 H 0.696205 0.112818 -0.116441 0.024 Uiso 1 1 calc R U . . .
C10 C 0.68174(17) 0.18639(15) 0.03383(15) 0.0178(3) Uani 1 1 d . . . . .
H10 H 0.689847 0.258200 0.018501 0.021 Uiso 1 1 calc R U . . .
C11 C 0.69594(19) -0.02121(16) 0.30369(16) 0.0218(4) Uani 1 1 d . . . . .
H11A H 0.643870 -0.098037 0.253643 0.026 Uiso 1 1 calc R U . . .
H11B H 0.684834 -0.020932 0.378278 0.026 Uiso 1 1 calc R U . . .
C12 C 0.83923(19) 0.00300(16) 0.31130(17) 0.0239(4) Uani 1 1 d . . . . .
H12A H 0.852723 0.016742 0.240425 0.029 Uiso 1 1 calc R U . . .
H12B H 0.892490 0.073398 0.371081 0.029 Uiso 1 1 calc R U . . .
C13 C 0.8862(2) -0.0927(2) 0.3346(2) 0.0365(5) Uani 1 1 d . . . . .
H13A H 0.832480 -0.163421 0.275422 0.044 Uiso 1 1 calc R U . . .
H13B H 0.874393 -0.105671 0.406135 0.044 Uiso 1 1 calc R U . . .
C14 C 1.0291(2) -0.0673(2) 0.3401(3) 0.0487(7) Uani 1 1 d . . . . .
H14A H 1.040989 -0.056057 0.268893 0.073 Uiso 1 1 calc R U . . .
H14B H 1.055558 -0.131489 0.355519 0.073 Uiso 1 1 calc R U . . .
H14C H 1.082908 0.001901 0.399539 0.073 Uiso 1 1 calc R U . . .
C15 C 0.83187(19) 0.31527(16) 0.47229(15) 0.0208(4) Uani 1 1 d . . . . .
H15 H 0.751412 0.306097 0.488534 0.025 Uiso 1 1 calc R U . . .
C16 C 0.9373(2) 0.31636(16) 0.55451(16) 0.0243(4) Uani 1 1 d . . . . .
H16 H 0.928799 0.306468 0.624612 0.029 Uiso 1 1 calc R U . . .
C17 C 1.0552(2) 0.33221(17) 0.53185(17) 0.0269(4) Uani 1 1 d . . . . .
H17 H 1.129187 0.332552 0.586001 0.032 Uiso 1 1 calc R U . . .
C18 C 1.06387(18) 0.34758(17) 0.42907(17) 0.0244(4) Uani 1 1 d . . . . .
H18 H 1.144667 0.360566 0.412734 0.029 Uiso 1 1 calc R U . . .
C19 C 0.95238(17) 0.34384(15) 0.34905(15) 0.0177(3) Uani 1 1 d . . . . .
C20 C 0.91515(17) 0.43934(15) 0.20201(14) 0.0176(3) Uani 1 1 d . . . . .
C21 C 0.99754(19) 0.51915(16) 0.16566(16) 0.0227(4) Uani 1 1 d . . . . .
H21 H 1.083005 0.519026 0.168582 0.027 Uiso 1 1 calc R U . . .
C22 C 0.9532(2) 0.59821(17) 0.12544(17) 0.0280(4) Uani 1 1 d . . . . .
H22 H 1.007423 0.652870 0.098787 0.034 Uiso 1 1 calc R U . . .
C23 C 0.8286(2) 0.59823(17) 0.12373(17) 0.0269(4) Uani 1 1 d . . . . .
H23 H 0.796912 0.653197 0.097105 0.032 Uiso 1 1 calc R U . . .
C24 C 0.75329(19) 0.51762(16) 0.16112(15) 0.0217(4) Uani 1 1 d . . . . .
H24 H 0.668243 0.517561 0.160271 0.026 Uiso 1 1 calc R U . . .
C25 C 1.05597(18) 0.32351(16) 0.19778(17) 0.0222(4) Uani 1 1 d . . . . .
H25A H 1.144388 0.370681 0.247691 0.027 Uiso 1 1 calc R U . . .
H25B H 1.049360 0.338889 0.123906 0.027 Uiso 1 1 calc R U . . .
C26 C 1.03853(19) 0.19962(16) 0.18676(18) 0.0247(4) Uani 1 1 d . . . . .
H26A H 0.946759 0.152703 0.144892 0.030 Uiso 1 1 calc R U . . .
H26B H 1.056676 0.186184 0.261697 0.030 Uiso 1 1 calc R U . . .
C27 C 1.1294(2) 0.16229(18) 0.12673(18) 0.0285(4) Uani 1 1 d . . . . .
H27A H 1.219657 0.216334 0.162739 0.034 Uiso 1 1 calc R U . . .
H27B H 1.128310 0.086180 0.135547 0.034 Uiso 1 1 calc R U . . .
C28 C 1.0923(3) 0.1567(2) 0.0033(2) 0.0398(6) Uani 1 1 d . . . . .
H28A H 1.148355 0.125078 -0.031284 0.060 Uiso 1 1 calc R U . . .
H28B H 1.103878 0.233584 -0.006140 0.060 Uiso 1 1 calc R U . . .
H28C H 1.000858 0.107930 -0.032088 0.060 Uiso 1 1 calc R U . . .
Cl1 Cl 0.47781(5) 0.31888(4) -0.11558(4) 0.02823(11) Uani 1 1 d . . . . .
Cl2 Cl 0.64532(5) 0.43755(5) 0.60652(4) 0.03053(12) Uani 1 1 d . . . . .
Co1 Co 0.66479(2) 0.31584(2) 0.25061(2) 0.01468(7) Uani 1 1 d . . . . .
H1A H 0.493(2) 0.307(2) 0.066(2) 0.035(7) Uiso 1 1 d . . . . .
H1B H 0.452(3) 0.357(3) 0.145(3) 0.062(9) Uiso 1 1 d . . . . .
H2A H 0.643(2) 0.448(2) 0.428(2) 0.030(6) Uiso 1 1 d . . . . .
H2B H 0.639(3) 0.509(3) 0.358(2) 0.051(9) Uiso 1 1 d . . . . .
H3A H 0.386(3) 0.501(3) 0.128(2) 0.049(8) Uiso 1 1 d . . . . .
H3B H 0.359(3) 0.476(3) 0.215(3) 0.056(9) Uiso 1 1 d . . . . .
H4A H 0.562(3) 0.643(2) 0.377(2) 0.053(9) Uiso 1 1 d . . . . .
H4B H 0.615(3) 0.670(2) 0.302(3) 0.048(8) Uiso 1 1 d . . . . .
H5A H 0.683(3) 0.298(3) -0.284(2) 0.046(9) Uiso 1 1 d . . . . .
H5B H 0.635(4) 0.285(3) -0.200(3) 0.087(12) Uiso 1 1 d . . . . .
N1 N 0.53957(14) 0.19313(13) 0.30556(12) 0.0175(3) Uani 1 1 d . . . . .
N2 N 0.64645(15) 0.06351(13) 0.26165(12) 0.0181(3) Uani 1 1 d . . . . .
N3 N 0.66903(14) 0.17531(12) 0.13467(12) 0.0154(3) Uani 1 1 d . . . . .
N4 N 0.83724(14) 0.32653(12) 0.37037(12) 0.0167(3) Uani 1 1 d . . . . .
N5 N 0.95761(15) 0.35721(13) 0.24248(13) 0.0188(3) Uani 1 1 d . . . . .
N6 N 0.79397(15) 0.43790(13) 0.19929(12) 0.0176(3) Uani 1 1 d . . . . .
O1 O 0.49629(13) 0.31181(12) 0.13010(12) 0.0216(3) Uani 1 1 d . . . . .
O2 O 0.64032(14) 0.44669(12) 0.36299(12) 0.0225(3) Uani 1 1 d . . . . .
O3 O 0.35491(15) 0.44747(13) 0.15145(14) 0.0269(3) Uani 1 1 d . . . . .
O4 O 0.63318(15) 0.65980(13) 0.36378(13) 0.0263(3) Uani 1 1 d . . . . .
O5 O 0.6914(2) 0.26774(17) -0.2365(2) 0.0541(5) Uani 1 1 d . . . . .

loop_
_atom_site_aniso_label
_atom_site_aniso_U_11
_atom_site_aniso_U_22
_atom_site_aniso_U_33
_atom_site_aniso_U_23
_atom_site_aniso_U_13
_atom_site_aniso_U_12
Co1 0.01598(12) 0.01535(12) 0.01363(12) 0.00433(9) 0.00481(9) 0.00609(9)
O2 0.0337(8) 0.0213(7) 0.0182(7) 0.0071(6) 0.0118(6) 0.0136(6)
O1 0.0243(7) 0.0284(7) 0.0160(7) 0.0074(6) 0.0055(6) 0.0142(6)
O4 0.0222(8) 0.0313(8) 0.0273(8) 0.0108(6) 0.0071(6) 0.0103(6)
O3 0.0327(8) 0.0240(8) 0.0271(8) 0.0069(6) 0.0128(7) 0.0112(6)
N5 0.0203(8) 0.0202(8) 0.0211(8) 0.0093(6) 0.0098(6) 0.0094(6)
N3 0.0161(7) 0.0152(7) 0.0149(7) 0.0046(6) 0.0041(6) 0.0053(6)
N1 0.0170(7) 0.0198(8) 0.0147(7) 0.0035(6) 0.0044(6) 0.0060(6)
N6 0.0208(8) 0.0172(7) 0.0164(7) 0.0052(6) 0.0059(6) 0.0083(6)
N2 0.0236(8) 0.0179(7) 0.0175(7) 0.0087(6) 0.0086(6) 0.0097(6)
N4 0.0199(8) 0.0164(7) 0.0147(7) 0.0047(6) 0.0047(6) 0.0077(6)
C5 0.0171(9) 0.0208(9) 0.0124(8) 0.0031(7) 0.0031(7) 0.0044(7)
C6 0.0129(8) 0.0197(9) 0.0180(9) 0.0055(7) 0.0038(7) 0.0058(7)
C20 0.0192(9) 0.0159(8) 0.0152(8) 0.0018(7) 0.0038(7) 0.0049(7)
C19 0.0184(9) 0.0146(8) 0.0185(9) 0.0052(7) 0.0042(7) 0.0039(7)
C16 0.0302(11) 0.0240(10) 0.0158(9) 0.0053(7) 0.0026(8) 0.0083(8)
C9 0.0174(9) 0.0277(10) 0.0149(8) 0.0051(7) 0.0041(7) 0.0085(7)
C7 0.0169(9) 0.0158(8) 0.0234(9) 0.0032(7) 0.0041(7) 0.0065(7)
C8 0.0179(9) 0.0236(9) 0.0192(9) -0.0003(7) 0.0041(7) 0.0095(7)
C1 0.0184(9) 0.0254(10) 0.0213(9) 0.0032(7) 0.0070(7) 0.0073(8)
C11 0.0252(10) 0.0205(9) 0.0238(9) 0.0113(8) 0.0081(8) 0.0099(8)
C25 0.0207(9) 0.0217(9) 0.0291(10) 0.0094(8) 0.0137(8) 0.0080(7)
C17 0.0233(10) 0.0260(10) 0.0240(10) 0.0058(8) -0.0032(8) 0.0057(8)
C24 0.0257(10) 0.0199(9) 0.0214(9) 0.0061(7) 0.0067(8) 0.0104(8)
C15 0.0250(10) 0.0218(9) 0.0174(9) 0.0053(7) 0.0077(7) 0.0094(8)
C23 0.0345(11) 0.0203(9) 0.0301(11) 0.0130(8) 0.0101(9) 0.0116(8)
C12 0.0223(10) 0.0219(10) 0.0291(10) 0.0124(8) 0.0058(8) 0.0078(8)
C21 0.0235(10) 0.0200(9) 0.0247(10) 0.0072(7) 0.0099(8) 0.0046(8)
C10 0.0157(8) 0.0201(9) 0.0171(8) 0.0059(7) 0.0035(7) 0.0056(7)
C26 0.0240(10) 0.0229(10) 0.0310(11) 0.0104(8) 0.0116(8) 0.0092(8)
C18 0.0160(9) 0.0260(10) 0.0277(10) 0.0074(8) 0.0024(8) 0.0050(8)
C3 0.0225(10) 0.0336(11) 0.0269(10) 0.0126(9) 0.0109(8) 0.0037(8)
C4 0.0237(10) 0.0228(9) 0.0219(9) 0.0089(8) 0.0070(8) 0.0043(8)
C27 0.0281(11) 0.0290(11) 0.0363(12) 0.0119(9) 0.0138(9) 0.0161(9)
C22 0.0352(12) 0.0217(10) 0.0305(11) 0.0138(8) 0.0151(9) 0.0063(8)
C2 0.0209(10) 0.0364(11) 0.0265(10) 0.0061(9) 0.0122(8) 0.0083(8)
C13 0.0305(12) 0.0333(12) 0.0562(15) 0.0262(11) 0.0148(11) 0.0160(10)
C28 0.0565(16) 0.0424(14) 0.0387(13) 0.0172(11) 0.0239(12) 0.0320(12)
C14 0.0320(13) 0.0485(15) 0.081(2) 0.0364(15) 0.0184(13) 0.0227(12)
Cl1 0.0367(3) 0.0277(2) 0.0227(2) 0.01152(19) 0.0088(2) 0.0116(2)
Cl2 0.0297(3) 0.0381(3) 0.0223(2) 0.0050(2) 0.0132(2) 0.0071(2)
O5 0.0558(13) 0.0449(11) 0.0833(16) 0.0330(11) 0.0334(12) 0.0292(10)

loop_
_atom_type_symbol
_atom_type_description
_atom_type_scat_dispersion_real
_atom_type_scat_dispersion_imag
_atom_type_scat_source
C C 0.0033 0.0016 'International Tables Vol C Tables 4.2.6.8 and 6.1.1.4'
H H 0.0000 0.0000 'International Tables Vol C Tables 4.2.6.8 and 6.1.1.4'
Cl Cl 0.1484 0.1585 'International Tables Vol C Tables 4.2.6.8 and 6.1.1.4'
Co Co 0.3494 0.9721 'International Tables Vol C Tables 4.2.6.8 and 6.1.1.4'
N N 0.0061 0.0033 'International Tables Vol C Tables 4.2.6.8 and 6.1.1.4'
O O 0.0106 0.0060 'International Tables Vol C Tables 4.2.6.8 and 6.1.1.4'

loop_
_geom_angle_atom_site_label_1
_geom_angle_atom_site_label_2
_geom_angle_atom_site_label_3
_geom_angle
_geom_angle_site_symmetry_1
_geom_angle_site_symmetry_3
O2 Co1 O1 88.63(10) . .
O2 Co1 N3 174.23(6) . .
O2 Co1 N4 90.54(10) . .
N3 Co1 O1 87.57(10) . .
N3 Co1 N4 93.43(10) . .
N1 Co1 O2 89.33(8) . .
N1 Co1 O1 87.98(8) . .
N1 Co1 N3 86.20(8) . .
N1 Co1 N4 94.19(8) . .
N6 Co1 O2 90.72(8) . .
N6 Co1 O1 93.64(8) . .
N6 Co1 N3 93.84(8) . .
N6 Co1 N1 178.39(6) . .
N6 Co1 N4 84.19(8) . .
N4 Co1 O1 177.67(6) . .
Co1 O2 H2A 124.5(16) . .
Co1 O2 H2B 130(2) . .
H2A O2 H2B 105(3) . .
Co1 O1 H1A 122.5(18) . .
Co1 O1 H1B 121(2) . .
H1A O1 H1B 105(3) . .
H4A O4 H4B 103(3) . .
H3A O3 H3B 105(3) . .
C20 N5 C19 120.06(16) . .
C20 N5 C25 116.68(15) . .
C19 N5 C25 118.11(16) . .
C6 N3 Co1 122.60(12) . .
C6 N3 C10 117.67(17) . .
C10 N3 Co1 119.69(13) . .
C5 N1 Co1 122.07(12) . .
C5 N1 C1 118.52(17) . .
C1 N1 Co1 119.40(13) . .
C20 N6 Co1 122.95(12) . .
C20 N6 C24 118.40(17) . .
C24 N6 Co1 118.65(13) . .
C5 N2 C6 121.31(16) . .
C5 N2 C11 116.87(15) . .
C6 N2 C11 116.51(16) . .
C19 N4 Co1 122.76(12) . .
C19 N4 C15 118.07(17) . .
C15 N4 Co1 119.18(13) . .
N1 C5 N2 118.72(16) . .
N1 C5 C4 120.86(17) . .
C4 C5 N2 120.42(17) . .
N3 C6 N2 117.77(17) . .
N3 C6 C7 121.01(17) . .
C7 C6 N2 121.20(17) . .
N6 C20 N5 118.34(16) . .
N6 C20 C21 121.92(17) . .
C21 C20 N5 119.74(17) . .
N4 C19 N5 117.71(17) . .
N4 C19 C18 121.39(17) . .
C18 C19 N5 120.90(17) . .
C17 C16 H16 120.9 . .
C17 C16 C15 118.27(18) . .
C15 C16 H16 120.9 . .
C8 C9 H9 121.2 . .
C8 C9 C10 117.57(17) . .
C10 C9 H9 121.2 . .
C6 C7 H7 119.8 . .
C8 C7 C6 120.38(17) . .
C8 C7 H7 119.8 . .
C9 C8 C7 118.95(19) . .
C9 C8 H8 120.5 . .
C7 C8 H8 120.5 . .
N1 C1 H1 118.1 . .
N1 C1 C2 123.82(19) . .
C2 C1 H1 118.1 . .
N2 C11 H11A 109.2 . .
N2 C11 H11B 109.2 . .
N2 C11 C12 112.03(16) . .
H11A C11 H11B 107.9 . .
C12 C11 H11A 109.2 . .
C12 C11 H11B 109.2 . .
N5 C25 H25A 109.1 . .
N5 C25 H25B 109.1 . .
N5 C25 C26 112.49(16) . .
H25A C25 H25B 107.8 . .
C26 C25 H25A 109.1 . .
C26 C25 H25B 109.1 . .
C16 C17 H17 120.5 . .
C16 C17 C18 119.05(19) . .
C18 C17 H17 120.5 . .
N6 C24 H24 118.6 . .
N6 C24 C23 122.87(18) . .
C23 C24 H24 118.6 . .
N4 C15 C16 123.59(18) . .
N4 C15 H15 118.2 . .
C16 C15 H15 118.2 . .
C24 C23 H23 120.8 . .
C24 C23 C22 118.37(19) . .
C22 C23 H23 120.8 . .
C11 C12 H12A 109.0 . .
C11 C12 H12B 109.0 . .
H12A C12 H12B 107.8 . .
C13 C12 C11 113.14(17) . .
C13 C12 H12A 109.0 . .
C13 C12 H12B 109.0 . .
C20 C21 H21 120.7 . .
C22 C21 C20 118.63(18) . .
C22 C21 H21 120.7 . .
N3 C10 C9 124.38(17) . .
N3 C10 H10 117.8 . .
C9 C10 H10 117.8 . .
C25 C26 H26A 109.2 . .
C25 C26 H26B 109.2 . .
C25 C26 C27 111.89(17) . .
H26A C26 H26B 107.9 . .
C27 C26 H26A 109.2 . .
C27 C26 H26B 109.2 . .
C19 C18 H18 120.2 . .
C17 C18 C19 119.58(19) . .
C17 C18 H18 120.2 . .
C4 C3 H3 120.0 . .
C2 C3 H3 120.0 . .
C2 C3 C4 120.06(19) . .
C5 C4 H4 120.3 . .
C3 C4 C5 119.37(19) . .
C3 C4 H4 120.3 . .
C26 C27 H27A 108.8 . .
C26 C27 H27B 108.8 . .
H27A C27 H27B 107.7 . .
C28 C27 C26 113.71(18) . .
C28 C27 H27A 108.8 . .
C28 C27 H27B 108.8 . .
C23 C22 H22 120.1 . .
C21 C22 C23 119.78(19) . .
C21 C22 H22 120.1 . .
C1 C2 C3 117.35(19) . .
C1 C2 H2 121.3 . .
C3 C2 H2 121.3 . .
C12 C13 H13A 109.2 . .
C12 C13 H13B 109.2 . .
C12 C13 C14 112.21(19) . .
H13A C13 H13B 107.9 . .
C14 C13 H13A 109.2 . .
C14 C13 H13B 109.2 . .
C27 C28 H28A 109.5 . .
C27 C28 H28B 109.5 . .
C27 C28 H28C 109.5 . .
H28A C28 H28B 109.5 . .
H28A C28 H28C 109.5 . .
H28B C28 H28C 109.5 . .
C13 C14 H14A 109.5 . .
C13 C14 H14B 109.5 . .
C13 C14 H14C 109.5 . .
H14A C14 H14B 109.5 . .
H14A C14 H14C 109.5 . .
H14B C14 H14C 109.5 . .
H5A O5 H5B 103(3) . .

loop_
_geom_bond_atom_site_label_1
_geom_bond_atom_site_label_2
_geom_bond_distance
_geom_bond_site_symmetry_2
Co1 O2 2.120(2) .
Co1 O1 2.129(2) .
Co1 N3 2.127(2) .
Co1 N1 2.114(2) .
Co1 N6 2.105(2) .
Co1 N4 2.127(3) .
O2 H2A 0.82(3) .
O2 H2B 0.81(3) .
O1 H1A 0.80(3) .
O1 H1B 0.89(3) .
O4 H4A 0.83(3) .
O4 H4B 0.82(3) .
O3 H3A 0.81(3) .
O3 H3B 0.82(3) .
N5 C20 1.396(2) .
N5 C19 1.417(2) .
N5 C25 1.482(2) .
N3 C6 1.328(2) .
N3 C10 1.358(2) .
N1 C5 1.332(2) .
N1 C1 1.354(2) .
N6 C20 1.345(2) .
N6 C24 1.346(2) .
N2 C5 1.411(2) .
N2 C6 1.418(2) .
N2 C11 1.473(2) .
N4 C19 1.343(2) .
N4 C15 1.350(2) .
C5 C4 1.389(3) .
C6 C7 1.407(3) .
C20 C21 1.386(3) .
C19 C18 1.406(3) .
C16 H16 0.9500 .
C16 C17 1.382(3) .
C16 C15 1.386(3) .
C9 H9 0.9500 .
C9 C8 1.374(3) .
C9 C10 1.385(3) .
C7 H7 0.9500 .
C7 C8 1.380(3) .
C8 H8 0.9500 .
C1 H1 0.9500 .
C1 C2 1.365(3) .
C11 H11A 0.9900 .
C11 H11B 0.9900 .
C11 C12 1.521(3) .
C25 H25A 0.9900 .
C25 H25B 0.9900 .
C25 C26 1.505(3) .
C17 H17 0.9500 .
C17 C18 1.385(3) .
C24 H24 0.9500 .
C24 C23 1.360(3) .
C15 H15 0.9500 .
C23 H23 0.9500 .
C23 C22 1.391(3) .
C12 H12A 0.9900 .
C12 H12B 0.9900 .
C12 C13 1.506(3) .
C21 H21 0.9500 .
C21 C22 1.369(3) .
C10 H10 0.9500 .
C26 H26A 0.9900 .
C26 H26B 0.9900 .
C26 C27 1.535(3) .
C18 H18 0.9500 .
C3 H3 0.9500 .
C3 C4 1.382(3) .
C3 C2 1.372(3) .
C4 H4 0.9500 .
C27 H27A 0.9900 .
C27 H27B 0.9900 .
C27 C28 1.522(3) .
C22 H22 0.9500 .
C2 H2 0.9500 .
C13 H13A 0.9900 .
C13 H13B 0.9900 .
C13 C14 1.521(3) .
C28 H28A 0.9800 .
C28 H28B 0.9800 .
C28 H28C 0.9800 .
C14 H14A 0.9800 .
C14 H14B 0.9800 .
C14 H14C 0.9800 .
O5 H5A 0.78(3) .
O5 H5B 0.92(4) .

loop_
_geom_torsion_atom_site_label_1
_geom_torsion_atom_site_label_2
_geom_torsion_atom_site_label_3
_geom_torsion_atom_site_label_4
_geom_torsion
_geom_torsion_site_symmetry_1
_geom_torsion_site_symmetry_2
_geom_torsion_site_symmetry_3
_geom_torsion_site_symmetry_4
Co1 N3 C6 N2 -4.3(2) . . . .
Co1 N3 C6 C7 176.94(12) . . . .
Co1 N3 C10 C9 -179.01(13) . . . .
Co1 N1 C5 N2 -1.5(2) . . . .
Co1 N1 C5 C4 178.15(13) . . . .
Co1 N1 C1 C2 -176.87(15) . . . .
Co1 N6 C20 N5 -1.1(2) . . . .
Co1 N6 C20 C21 178.66(13) . . . .
Co1 N6 C24 C23 -178.42(15) . . . .
Co1 N4 C19 N5 1.1(2) . . . .
Co1 N4 C19 C18 -178.35(13) . . . .
Co1 N4 C15 C16 177.33(14) . . . .
N5 C20 C21 C22 179.44(17) . . . .
N5 C19 C18 C17 -178.85(17) . . . .
N5 C25 C26 C27 172.69(17) . . . .
N3 C6 C7 C8 1.4(3) . . . .
N1 C5 C4 C3 -0.8(3) . . . .
N1 C1 C2 C3 -1.7(3) . . . .
N6 C20 C21 C22 -0.3(3) . . . .
N6 C24 C23 C22 -0.2(3) . . . .
N2 C5 C4 C3 178.79(17) . . . .
N2 C6 C7 C8 -177.26(16) . . . .
N2 C11 C12 C13 -169.91(18) . . . .
N4 C19 C18 C17 0.5(3) . . . .
C5 N1 C1 C2 1.9(3) . . . .
C5 N2 C6 N3 56.1(2) . . . .
C5 N2 C6 C7 -125.13(19) . . . .
C5 N2 C11 C12 -146.58(18) . . . .
C6 N3 C10 C9 -1.2(3) . . . .
C6 N2 C5 N1 -53.0(3) . . . .
C6 N2 C5 C4 127.4(2) . . . .
C6 N2 C11 C12 58.8(2) . . . .
C6 C7 C8 C9 -0.1(3) . . . .
C20 N5 C19 N4 54.1(2) . . . .
C20 N5 C19 C18 -126.5(2) . . . .
C20 N5 C25 C26 -145.48(18) . . . .
C20 N6 C24 C23 1.0(3) . . . .
C20 C21 C22 C23 1.2(3) . . . .
C19 N5 C20 N6 -54.3(2) . . . .
C19 N5 C20 C21 125.9(2) . . . .
C19 N5 C25 C26 59.9(2) . . . .
C19 N4 C15 C16 -2.5(3) . . . .
C16 C17 C18 C19 -1.6(3) . . . .
C8 C9 C10 N3 2.5(3) . . . .
C1 N1 C5 N2 179.80(16) . . . .
C1 N1 C5 C4 -0.6(3) . . . .
C11 N2 C5 N1 153.67(17) . . . .
C11 N2 C5 C4 -26.0(2) . . . .
C11 N2 C6 N3 -150.42(16) . . . .
C11 N2 C6 C7 28.3(2) . . . .
C11 C12 C13 C14 179.1(2) . . . .
C25 N5 C20 N6 151.54(17) . . . .
C25 N5 C20 C21 -28.2(2) . . . .
C25 N5 C19 N4 -152.16(16) . . . .
C25 N5 C19 C18 27.3(2) . . . .
C25 C26 C27 C28 -70.5(3) . . . .
C17 C16 C15 N4 1.4(3) . . . .
C24 N6 C20 N5 179.47(16) . . . .
C24 N6 C20 C21 -0.8(3) . . . .
C24 C23 C22 C21 -0.9(3) . . . .
C15 N4 C19 N5 -179.11(15) . . . .
C15 N4 C19 C18 1.5(3) . . . .
C15 C16 C17 C18 0.7(3) . . . .
C10 N3 C6 N2 177.94(15) . . . .
C10 N3 C6 C7 -0.8(2) . . . .
C10 C9 C8 C7 -1.7(3) . . . .
C4 C3 C2 C1 0.2(3) . . . .
C2 C3 C4 C5 1.0(3) . . . .
